data_7156884
loop_
_publ_author_name
'Borra, Satheesh'
'Borkotoky, Lodsna'
'Newar, Uma Devi'
'Kalwar, Anshu'
'Das, Babulal'
'Maurya, Ram Awatar'

_publ_section_title
;
 Visible light triggered photo-decomposition of vinyl azides to
 (E)-stilbene derivatives via 1,2-acyl migration.
;
_journal_issue 24
_journal_name_full 'Organic &amp; biomolecular chemistry'
_journal_page_first 5971
_journal_page_last 5981
_journal_paper_doi 10.1039/c9ob01035a
_journal_volume 17
_journal_year 2019
_chemical_formula_sum 'C21 H22 N2 O2'
_chemical_formula_weight 334.40
_space_group_crystal_system monoclinic
_space_group_IT_number 14
_space_group_name_Hall '-P 2ybc'
_space_group_name_H-M_alt 'P 1 21/c 1'
_symmetry_space_group_name_Hall '-P 2ybc'
_symmetry_space_group_name_H-M 'P 1 21/c 1'
_atom_sites_solution_hydrogens geom
_audit_creation_method SHELXL-2016/6
_audit_update_record
;
2019-05-24 deposited with the CCDC.    2019-05-28 downloaded from the CCDC.
;
_cell_angle_alpha 90
_cell_angle_beta 101.965(3)
_cell_angle_gamma 90
_cell_formula_units_Z 4
_cell_length_a 9.6679(9)
_cell_length_b 9.2605(9)
_cell_length_c 20.717(2)
_cell_measurement_reflns_used 2502
_cell_measurement_temperature 296(2)
_cell_measurement_theta_max 24.997
_cell_measurement_theta_min 2.010
_cell_volume 1814.5(3)
_computing_cell_refinement 'Bruker SMART'
_computing_data_collection 'Bruker SMART'
_computing_data_reduction 'Bruker SAINT'
_computing_molecular_graphics 'Bruker SHELXTL'
_computing_publication_material 'Bruker SHELXTL'
_computing_structure_refinement 'SHELXL-2016/6 (Sheldrick, 2016)'
_computing_structure_solution 'SHELXT 2014/5 (Sheldrick, 2014)'
_diffrn_ambient_temperature 296(2)
_diffrn_measured_fraction_theta_full 1.000
_diffrn_measured_fraction_theta_max 1.000
_diffrn_measurement_device_type 'CCD area detector'
_diffrn_measurement_method 'phi and omega scans'
_diffrn_radiation_type MoK\a
_diffrn_radiation_wavelength 0.71073
_diffrn_reflns_av_R_equivalents 0.0482
_diffrn_reflns_av_unetI/netI 0.0181
_diffrn_reflns_Laue_measured_fraction_full 1.000
_diffrn_reflns_Laue_measured_fraction_max 1.000
_diffrn_reflns_limit_h_max 11
_diffrn_reflns_limit_h_min -11
_diffrn_reflns_limit_k_max 11
_diffrn_reflns_limit_k_min -11
_diffrn_reflns_limit_l_max 24
_diffrn_reflns_limit_l_min -24
_diffrn_reflns_number 50630
_diffrn_reflns_point_group_measured_fraction_full 1.000
_diffrn_reflns_point_group_measured_fraction_max 1.000
_diffrn_reflns_theta_full 24.997
_diffrn_reflns_theta_max 24.997
_diffrn_reflns_theta_min 2.010
_exptl_absorpt_coefficient_mu 0.079
_exptl_absorpt_correction_type none
_exptl_crystal_colour 'pale yellow'
_exptl_crystal_density_diffrn 1.224
_exptl_crystal_description blocks
_exptl_crystal_F_000 712
_exptl_crystal_size_max 0.35
_exptl_crystal_size_mid 0.26
_exptl_crystal_size_min 0.18
_refine_diff_density_max 0.248
_refine_diff_density_min -0.175
_refine_diff_density_rms 0.041
_refine_ls_extinction_method none
_refine_ls_goodness_of_fit_ref 0.983
_refine_ls_hydrogen_treatment constr
_refine_ls_matrix_type full
_refine_ls_number_parameters 228
_refine_ls_number_reflns 3190
_refine_ls_number_restraints 0
_refine_ls_restrained_S_all 0.983
_refine_ls_R_factor_all 0.0523
_refine_ls_R_factor_gt 0.0397
_refine_ls_shift/su_max 0.000
_refine_ls_shift/su_mean 0.000
_refine_ls_structure_factor_coef Fsqd
_refine_ls_weighting_details 'w=1/[\s^2^(Fo^2^)+(0.0348P)^2^+0.7111P] where P=(Fo^2^+2Fc^2^)/3'
_refine_ls_weighting_scheme calc
_refine_ls_wR_factor_gt 0.0867
_refine_ls_wR_factor_ref 0.0965
_reflns_Friedel_coverage 0.000
_reflns_number_gt 2502
_reflns_number_total 3190
_reflns_threshold_expression 'I > 2\s(I)'
_cod_data_source_file c9ob01035a2.cif
_cod_data_source_block PP-2_0ma_a
_cod_depositor_comments 'Adding full bibliography for 7156884.cif.'
_cod_database_code 7156884
_shelx_shelxl_version_number 2016/6
_shelx_space_group_comment
;
The symmetry employed for this shelxl refinement is uniquely defined
by the following loop, which should always be used as a source of
symmetry information in preference to the above space-group names.
They are only intended as comments.
;

loop_
_space_group_symop_operation_xyz
'x, y, z'
'-x, y+1/2, -z+1/2'
'-x, -y, -z'
'x, -y-1/2, z-1/2'

loop_
_atom_site_label
_atom_site_type_symbol
_atom_site_fract_x
_atom_site_fract_y
_atom_site_fract_z
_atom_site_U_iso_or_equiv
_atom_site_adp_type
_atom_site_occupancy
_atom_site_site_symmetry_order
_atom_site_calc_flag
_atom_site_refinement_flags_posn
_atom_site_refinement_flags_adp
O001 O 0.60881(12) 0.77156(13) 0.43111(5) 0.0518(3) Uani 1 1 d . .
H001 H 0.639827 0.729020 0.465807 0.078 Uiso 1 1 calc R U
O002 O 0.70570(13) 1.17566(13) 0.20341(6) 0.0612(3) Uani 1 1 d . .
N003 N 0.73320(13) 0.62007(14) 0.52680(6) 0.0428(3) Uani 1 1 d . .
C004 C 0.72080(15) 0.47064(16) 0.42755(7) 0.0412(4) Uani 1 1 d . .
C005 C 0.67947(15) 0.73156(17) 0.38645(7) 0.0405(3) Uani 1 1 d . .
C006 C 0.69049(15) 0.84509(16) 0.33715(7) 0.0399(3) Uani 1 1 d . .
C007 C 0.73626(16) 0.59582(16) 0.38469(7) 0.0408(3) Uani 1 1 d . .
C008 C 0.71301(16) 0.48003(16) 0.49460(7) 0.0423(4) Uani 1 1 d . .
C009 C 0.70794(17) 1.06625(16) 0.24810(7) 0.0439(4) Uani 1 1 d . .
C00A C 0.82909(17) 0.99653(17) 0.27963(8) 0.0468(4) Uani 1 1 d . .
H00A H 0.916577 1.022803 0.271296 0.056 Uiso 1 1 calc R U
C00B C 0.81903(16) 0.88685(18) 0.32388(8) 0.0470(4) Uani 1 1 d . .
H00B H 0.900915 0.840068 0.345230 0.056 Uiso 1 1 calc R U
C00C C 0.56990(16) 0.91800(18) 0.30518(8) 0.0494(4) Uani 1 1 d . .
H00C H 0.482379 0.893027 0.313863 0.059 Uiso 1 1 calc R U
N00D N 0.8543(2) 0.53153(19) 0.28803(9) 0.0799(5) Uani 1 1 d . .
C00E C 0.57842(17) 1.02640(19) 0.26095(8) 0.0536(4) Uani 1 1 d . .
H00E H 0.496664 1.073292 0.239525 0.064 Uiso 1 1 calc R U
C00F C 0.71073(18) 0.33206(18) 0.39949(8) 0.0512(4) Uani 1 1 d . .
H00F H 0.718510 0.322011 0.355721 0.061 Uiso 1 1 calc R U
C00G C 0.80135(18) 0.56326(18) 0.33050(8) 0.0512(4) Uani 1 1 d . .
C00H C 0.68663(19) 0.35752(19) 0.52868(8) 0.0554(4) Uani 1 1 d . .
H00H H 0.676377 0.365860 0.572179 0.067 Uiso 1 1 calc R U
C00I C 0.88523(18) 0.6641(2) 0.53990(9) 0.0587(5) Uani 1 1 d . .
H00D H 0.921820 0.653264 0.499970 0.070 Uiso 1 1 calc R U
H00I H 0.939699 0.602050 0.573521 0.070 Uiso 1 1 calc R U
C00J C 0.6769(2) 0.6345(2) 0.58817(8) 0.0575(5) Uani 1 1 d . .
H00J H 0.729778 0.572359 0.622229 0.069 Uiso 1 1 calc R U
H00K H 0.578604 0.604632 0.579654 0.069 Uiso 1 1 calc R U
C00K C 0.6754(2) 0.22351(19) 0.49895(10) 0.0632(5) Uani 1 1 d . .
H00L H 0.658186 0.142128 0.522392 0.076 Uiso 1 1 calc R U
C00L C 0.6898(2) 0.21070(19) 0.43447(10) 0.0602(5) Uani 1 1 d . .
H00M H 0.685324 0.120259 0.414627 0.072 Uiso 1 1 calc R U
C00M C 0.8373(2) 1.2340(2) 0.19612(10) 0.0669(5) Uani 1 1 d . .
H00N H 0.889619 1.265404 0.238322 0.100 Uiso 1 1 calc R U
H00O H 0.821064 1.314628 0.166402 0.100 Uiso 1 1 calc R U
H00P H 0.890278 1.161320 0.178708 0.100 Uiso 1 1 calc R U
C00N C 0.6890(2) 0.7898(2) 0.61154(10) 0.0715(6) Uani 1 1 d . .
H00Q H 0.631215 0.850717 0.578481 0.086 Uiso 1 1 calc R U
H00R H 0.653591 0.797911 0.651911 0.086 Uiso 1 1 calc R U
C00O C 0.9008(2) 0.8200(2) 0.56281(11) 0.0773(6) Uani 1 1 d . .
H00S H 1.000004 0.846460 0.572411 0.093 Uiso 1 1 calc R U
H00T H 0.851908 0.882607 0.527877 0.093 Uiso 1 1 calc R U
C00P C 0.8402(2) 0.8411(3) 0.62387(11) 0.0866(7) Uani 1 1 d . .
H00U H 0.896174 0.787477 0.660349 0.104 Uiso 1 1 calc R U
H00V H 0.844271 0.942549 0.635781 0.104 Uiso 1 1 calc R U

loop_
_atom_site_aniso_label
_atom_site_aniso_U_11
_atom_site_aniso_U_22
_atom_site_aniso_U_33
_atom_site_aniso_U_23
_atom_site_aniso_U_13
_atom_site_aniso_U_12
O001 0.0569(7) 0.0576(7) 0.0453(6) 0.0062(5) 0.0206(5) 0.0158(5)
O002 0.0610(8) 0.0559(7) 0.0668(8) 0.0193(6) 0.0139(6) 0.0031(6)
N003 0.0428(7) 0.0464(7) 0.0387(7) -0.0065(6) 0.0073(5) -0.0006(6)
C004 0.0382(8) 0.0418(8) 0.0441(8) -0.0036(7) 0.0096(7) 0.0005(6)
C005 0.0368(8) 0.0479(9) 0.0375(8) -0.0027(7) 0.0093(6) -0.0004(7)
C006 0.0408(8) 0.0418(8) 0.0373(8) -0.0035(6) 0.0085(6) -0.0005(7)
C007 0.0415(8) 0.0442(9) 0.0383(8) -0.0053(7) 0.0124(6) -0.0021(7)
C008 0.0430(9) 0.0416(8) 0.0417(8) -0.0016(7) 0.0071(7) 0.0010(7)
C009 0.0499(9) 0.0404(8) 0.0410(8) 0.0002(7) 0.0084(7) 0.0001(7)
C00A 0.0404(9) 0.0483(9) 0.0531(9) 0.0021(8) 0.0128(7) -0.0020(7)
C00B 0.0378(8) 0.0507(9) 0.0517(9) 0.0064(8) 0.0075(7) 0.0038(7)
C00C 0.0353(8) 0.0560(10) 0.0566(10) 0.0041(8) 0.0090(7) -0.0011(7)
N00D 0.1087(14) 0.0662(11) 0.0824(12) -0.0169(9) 0.0601(11) -0.0108(10)
C00E 0.0408(9) 0.0584(11) 0.0580(10) 0.0103(8) 0.0021(8) 0.0050(8)
C00F 0.0559(10) 0.0474(9) 0.0524(9) -0.0089(8) 0.0163(8) 0.0004(8)
C00G 0.0595(11) 0.0464(9) 0.0520(10) -0.0076(8) 0.0212(8) -0.0059(8)
C00H 0.0666(11) 0.0518(10) 0.0479(9) 0.0050(8) 0.0118(8) 0.0009(8)
C00I 0.0455(10) 0.0606(11) 0.0671(11) -0.0143(9) 0.0048(8) -0.0004(8)
C00J 0.0680(11) 0.0664(12) 0.0395(9) -0.0045(8) 0.0145(8) 0.0045(9)
C00K 0.0761(13) 0.0446(10) 0.0692(12) 0.0089(9) 0.0161(10) -0.0013(9)
C00L 0.0684(12) 0.0398(9) 0.0736(12) -0.0077(8) 0.0173(10) -0.0004(8)
C00M 0.0794(13) 0.0508(11) 0.0714(12) 0.0088(9) 0.0180(10) -0.0160(10)
C00N 0.0786(14) 0.0783(14) 0.0584(11) -0.0241(10) 0.0163(10) 0.0054(11)
C00O 0.0556(12) 0.0696(13) 0.1025(16) -0.0301(12) 0.0066(11) -0.0103(10)
C00P 0.0801(15) 0.0832(15) 0.0876(15) -0.0418(13) -0.0031(12) 0.0001(12)

loop_
_atom_type_symbol
_atom_type_description
_atom_type_scat_dispersion_real
_atom_type_scat_dispersion_imag
_atom_type_scat_source
C C 0.0033 0.0016 'International Tables Vol C Tables 4.2.6.8 and 6.1.1.4'
H H 0.0000 0.0000 'International Tables Vol C Tables 4.2.6.8 and 6.1.1.4'
N N 0.0061 0.0033 'International Tables Vol C Tables 4.2.6.8 and 6.1.1.4'
O O 0.0106 0.0060 'International Tables Vol C Tables 4.2.6.8 and 6.1.1.4'

loop_
_geom_angle_atom_site_label_1
_geom_angle_atom_site_label_2
_geom_angle_atom_site_label_3
_geom_angle
C005 O001 H001 109.5
C009 O002 C00M 117.68(14)
C008 N003 C00J 115.72(13)
C008 N003 C00I 111.12(12)
C00J N003 C00I 109.89(13)
C00F C004 C008 116.83(14)
C00F C004 C007 118.19(13)
C008 C004 C007 124.97(13)
O001 C005 C007 123.07(14)
O001 C005 C006 114.03(13)
C007 C005 C006 122.89(13)
C00B C006 C00C 117.97(14)
C00B C006 C005 122.04(14)
C00C C006 C005 119.92(13)
C005 C007 C00G 117.20(14)
C005 C007 C004 127.37(13)
C00G C007 C004 114.84(13)
C00H C008 C004 120.27(14)
C00H C008 N003 121.17(14)
C004 C008 N003 118.56(13)
O002 C009 C00A 124.05(14)
O002 C009 C00E 116.07(14)
C00A C009 C00E 119.88(15)
C009 C00A C00B 119.21(15)
C009 C00A H00A 120.4
C00B C00A H00A 120.4
C006 C00B C00A 121.74(15)
C006 C00B H00B 119.1
C00A C00B H00B 119.1
C00E C00C C006 120.83(15)
C00E C00C H00C 119.6
C006 C00C H00C 119.6
C00C C00E C009 120.36(15)
C00C C00E H00E 119.8
C009 C00E H00E 119.8
C00L C00F C004 122.29(16)
C00L C00F H00F 118.9
C004 C00F H00F 118.9
N00D C00G C007 177.21(19)
C00K C00H C008 120.94(16)
C00K C00H H00H 119.5
C008 C00H H00H 119.5
N003 C00I C00O 110.26(14)
N003 C00I H00D 109.6
C00O C00I H00D 109.6
N003 C00I H00I 109.6
C00O C00I H00I 109.6
H00D C00I H00I 108.1
N003 C00J C00N 109.91(15)
N003 C00J H00J 109.7
C00N C00J H00J 109.7
N003 C00J H00K 109.7
C00N C00J H00K 109.7
H00J C00J H00K 108.2
C00L C00K C00H 119.75(17)
C00L C00K H00L 120.1
C00H C00K H00L 120.1
C00F C00L C00K 119.77(16)
C00F C00L H00M 120.1
C00K C00L H00M 120.1
O002 C00M H00N 109.5
O002 C00M H00O 109.5
H00N C00M H00O 109.5
O002 C00M H00P 109.5
H00N C00M H00P 109.5
H00O C00M H00P 109.5
C00P C00N C00J 111.19(17)
C00P C00N H00Q 109.4
C00J C00N H00Q 109.4
C00P C00N H00R 109.4
C00J C00N H00R 109.4
H00Q C00N H00R 108.0
C00P C00O C00I 110.73(19)
C00P C00O H00S 109.5
C00I C00O H00S 109.5
C00P C00O H00T 109.5
C00I C00O H00T 109.5
H00S C00O H00T 108.1
C00N C00P C00O 110.32(16)
C00N C00P H00U 109.6
C00O C00P H00U 109.6
C00N C00P H00V 109.6
C00O C00P H00V 109.6
H00U C00P H00V 108.1

loop_
_geom_bond_atom_site_label_1
_geom_bond_atom_site_label_2
_geom_bond_distance
O001 C005 1.3122(17)
O001 H001 0.8200
O002 C009 1.3696(18)
O002 C00M 1.419(2)
N003 C008 1.4529(19)
N003 C00J 1.4893(19)
N003 C00I 1.495(2)
C004 C00F 1.404(2)
C004 C008 1.409(2)
C004 C007 1.486(2)
C005 C007 1.375(2)
C005 C006 1.485(2)
C006 C00B 1.382(2)
C006 C00C 1.391(2)
C007 C00G 1.428(2)
C008 C00H 1.388(2)
C009 C00A 1.378(2)
C009 C00E 1.383(2)
C00A C00B 1.385(2)
C00A H00A 0.9300
C00B H00B 0.9300
C00C C00E 1.373(2)
C00C H00C 0.9300
N00D C00G 1.144(2)
C00E H00E 0.9300
C00F C00L 1.375(2)
C00F H00F 0.9300
C00H C00K 1.380(3)
C00H H00H 0.9300
C00I C00O 1.517(3)
C00I H00D 0.9700
C00I H00I 0.9700
C00J C00N 1.514(3)
C00J H00J 0.9700
C00J H00K 0.9700
C00K C00L 1.377(3)
C00K H00L 0.9300
C00L H00M 0.9300
C00M H00N 0.9600
C00M H00O 0.9600
C00M H00P 0.9600
C00N C00P 1.508(3)
C00N H00Q 0.9700
C00N H00R 0.9700
C00O C00P 1.513(3)
C00O H00S 0.9700
C00O H00T 0.9700
C00P H00U 0.9700
C00P H00V 0.9700
